data_7126184
loop_
_publ_author_name
'Zhang, Liang'
'Li, Meng'
'Gao, Qing-Yu'
'Chen, Chuan-Feng'

_publ_section_title
;
 An ultralong room-temperature phosphorescent material based on the
 combination of small singlet-triplet splitting energy and H-aggregation.
;
_journal_issue 31
_journal_name_full 'Chemical communications (Cambridge, England)'
_journal_page_first 4296
_journal_page_last 4299
_journal_paper_doi 10.1039/c9cc09636a
_journal_volume 56
_journal_year 2020
_chemical_formula_moiety 'C38 H23 N3 O2'
_chemical_formula_sum 'C38 H23 N3 O2'
_chemical_formula_weight 553.59
_space_group_crystal_system tetragonal
_space_group_IT_number 76
_space_group_name_Hall 'P 4w'
_space_group_name_H-M_alt 'P 41'
_atom_sites_solution_hydrogens geom
_atom_sites_solution_primary dual
_audit_creation_date 2019-08-16
_audit_creation_method
;
Olex2 1.2
(compiled 2018.05.29 svn.r3508 for OlexSys, GUI svn.r5506)
;
_audit_update_record
;
2019-10-29 deposited with the CCDC.	2020-03-10 downloaded from the CCDC.
;
_cell_angle_alpha 90
_cell_angle_beta 90
_cell_angle_gamma 90
_cell_formula_units_Z 16
_cell_length_a 15.82204(12)
_cell_length_b 15.82204(12)
_cell_length_c 44.7484(4)
_cell_measurement_reflns_used 16047
_cell_measurement_temperature 169.99(11)
_cell_measurement_theta_max 75.0580
_cell_measurement_theta_min 2.9400
_cell_volume 11202.18(16)
_computing_cell_refinement 'CrysAlisPro 1.171.40.14e (Rigaku OD, 2018)'
_computing_data_collection 'CrysAlisPro 1.171.40.14e (Rigaku OD, 2018)'
_computing_data_reduction 'CrysAlisPro 1.171.40.14e (Rigaku OD, 2018)'
_computing_molecular_graphics 'Olex2 (Dolomanov et al., 2009)'
_computing_publication_material 'Olex2 (Dolomanov et al., 2009)'
_computing_structure_refinement 'ShelXL (Sheldrick, 2015)'
_computing_structure_solution 'ShelXT (Sheldrick, 2015)'
_diffrn_ambient_environment N~2~
_diffrn_ambient_temperature 169.99(11)
_diffrn_detector 'CCD plate'
_diffrn_detector_type HyPix
_diffrn_measured_fraction_theta_full 0.994
_diffrn_measured_fraction_theta_max 0.951
_diffrn_measurement_details
;
List of Runs (angles in degrees, time in seconds):

  # Type    Start    End  Width  t~exp~   \w     \q     \k     \f   Frames
#--------------------------------------------------------------------------
  1  \w     46.00 100.00   0.50    0.79    --   47.20-134.00 151.00  108
  2  \w   -106.00 -26.00   0.50    3.15    --  -99.00  68.00 -18.00  160
  3  \w     92.00 169.00   0.50    3.15    --  103.25  52.00 166.00  154
  4  \w     76.00 113.00   0.50    0.79    --   47.20 134.00-142.00   74
  5  \w     73.00 106.00   0.50    0.79    --   47.20  52.00 166.00   66
  6  \w    144.00 169.00   0.50    3.15    --  103.25  45.00-120.00   50
  7  \w     54.00  84.00   0.50    3.15    --  103.25 -94.00-150.00   60
  8  \w     94.00 164.00   0.50    3.15    --  103.25  45.00 -60.00  140
  9  \w    115.00 163.00   0.50    3.15    --  103.25  30.00 -90.00   96
;
_diffrn_measurement_device 'four-circle diffractometer'
_diffrn_measurement_device_type 'XtaLAB Synergy R, HyPix'
_diffrn_measurement_method '\w scans'
_diffrn_orient_matrix_type 'CrysAlisPro convention (1999,Acta A55,543-557)'
_diffrn_orient_matrix_UB_11 0.0048085000
_diffrn_orient_matrix_UB_12 -0.0060294000
_diffrn_orient_matrix_UB_13 -0.0343224000
_diffrn_orient_matrix_UB_21 -0.0618126000
_diffrn_orient_matrix_UB_22 0.0748944000
_diffrn_orient_matrix_UB_23 -0.0027043000
_diffrn_orient_matrix_UB_31 0.0751738000
_diffrn_orient_matrix_UB_32 0.0618032000
_diffrn_orient_matrix_UB_33 -0.0000855000
_diffrn_radiation_monochromator mirror
_diffrn_radiation_probe x-ray
_diffrn_radiation_type CuK\a
_diffrn_radiation_wavelength 1.54184
_diffrn_reflns_av_R_equivalents 0.0361
_diffrn_reflns_av_unetI/netI 0.0462
_diffrn_reflns_Laue_measured_fraction_full 0.994
_diffrn_reflns_Laue_measured_fraction_max 0.951
_diffrn_reflns_limit_h_max 19
_diffrn_reflns_limit_h_min -19
_diffrn_reflns_limit_k_max 17
_diffrn_reflns_limit_k_min -16
_diffrn_reflns_limit_l_max 48
_diffrn_reflns_limit_l_min -56
_diffrn_reflns_number 37665
_diffrn_reflns_point_group_measured_fraction_full 0.879
_diffrn_reflns_point_group_measured_fraction_max 0.822
_diffrn_reflns_theta_full 67.684
_diffrn_reflns_theta_max 75.588
_diffrn_reflns_theta_min 2.793
_diffrn_source 'Rotating-anode X-ray tube'
_diffrn_source_type 'PhotonJet R (Cu) X-ray Source'
_exptl_absorpt_coefficient_mu 0.651
_exptl_absorpt_correction_T_max 1.00000
_exptl_absorpt_correction_T_min 0.63724
_exptl_absorpt_correction_type multi-scan
_exptl_absorpt_process_details
;
CrysAlisPro 1.171.40.14e (Rigaku Oxford Diffraction, 2018)
Empirical absorption correction using spherical harmonics,
 implemented in SCALE3 ABSPACK scaling algorithm.
;
_exptl_crystal_colour yellow
_exptl_crystal_colour_primary yellow
_exptl_crystal_density_diffrn 1.313
_exptl_crystal_description cube
_exptl_crystal_F_000 4608
_exptl_crystal_size_max 0.2
_exptl_crystal_size_mid 0.12
_exptl_crystal_size_min 0.1
_refine_diff_density_max 0.360
_refine_diff_density_min -0.263
_refine_diff_density_rms 0.048
_refine_ls_abs_structure_details
;
 Flack x determined using 5439 quotients [(I+)-(I-)]/[(I+)+(I-)]
 (Parsons, Flack and Wagner, Acta Cryst. B69 (2013) 249-259).
;
_refine_ls_abs_structure_Flack -0.14(18)
_refine_ls_extinction_method none
_refine_ls_goodness_of_fit_ref 1.038
_refine_ls_hydrogen_treatment constr
_refine_ls_matrix_type full
_refine_ls_number_parameters 1549
_refine_ls_number_reflns 19098
_refine_ls_number_restraints 1
_refine_ls_restrained_S_all 1.038
_refine_ls_R_factor_all 0.0599
_refine_ls_R_factor_gt 0.0463
_refine_ls_shift/su_max 0.001
_refine_ls_shift/su_mean 0.000
_refine_ls_structure_factor_coef Fsqd
_refine_ls_weighting_details 'w=1/[\s^2^(Fo^2^)+(0.0658P)^2^+3.1081P] where P=(Fo^2^+2Fc^2^)/3'
_refine_ls_weighting_scheme calc
_refine_ls_wR_factor_gt 0.1147
_refine_ls_wR_factor_ref 0.1278
_reflns_Friedel_coverage 0.705
_reflns_Friedel_fraction_full 0.762
_reflns_Friedel_fraction_max 0.689
_reflns_number_gt 15578
_reflns_number_total 19098
_reflns_threshold_expression 'I > 2\s(I)'
_cod_data_source_file c9cc09636a2.cif
_cod_data_source_block tx1172
_cod_depositor_comments 'Adding full bibliography for 7126183--7126184.cif.'
_cod_original_cell_volume 11202.2(2)
_cod_database_code 7126184
_shelx_shelxl_version_number 2018/3
_chemical_oxdiff_formula CHNO
_shelx_space_group_comment
;
The symmetry employed for this shelxl refinement is uniquely defined
by the following loop, which should always be used as a source of
symmetry information in preference to the above space-group names.
They are only intended as comments.
;
_reflns_odcompleteness_completeness 99.39
_reflns_odcompleteness_iscentric 1
_reflns_odcompleteness_theta 66.97
_olex2_refinement_description
;
1. Fixed Uiso
 At 1.2 times of:
  All C(H) groups
2.a Aromatic/amide H refined with riding coordinates:
 C2(H2), C3(H3), C4(H4), C5(H5), C8(H8), C9(H9), C10(H10), C11(H11), C14(H14),
 C15(H15), C16(H16), C17(H17), C20(H20), C21(H21), C22(H22), C23(H23), C26(H26),
  C31(H31), C34(H34), C35(H35), C36(H36), C37(H37), C38(H38), C2A(H2A),
 C3A(H3A), C4A(H4A), C5A(H5A), C8A(H8A), C9A(H9A), C10A(H10A), C11A(H11A),
 C14A(H14A), C15A(H15A), C16A(H16A), C17A(H17A), C20A(H20A), C21A(H21A),
 C22A(H22A), C23A(H23A), C26A(H26A), C31A(H31A), C34A(H34A), C35A(H35A),
 C36A(H36A), C37A(H37A), C38A(H38A), C2B(H2B), C3B(H3B), C4B(H4B), C5B(H5B),
 C8B(H8B), C9B(H9B), C10B(H10B), C11B(H11B), C14B(H14B), C15B(H15B), C16B(H16B),
  C17B(H17B), C20B(H20B), C21B(H21B), C22B(H22B), C23B(H23B), C26B(H26B),
 C31B(H31B), C34B(H34B), C35B(H35B), C36B(H36B), C37B(H37B), C38B(H38B),
 C2C(H2C), C3C(H3C), C4C(H4C), C5C(H5C), C8C(H8C), C9C(H9C), C10C(H10C),
 C11C(H11C), C14C(H14C), C15C(H15C), C16C(H16C), C17C(H17C), C20C(H20C),
 C21C(H21C), C22C(H22C), C23C(H23C), C26C(H26C), C31C(H31C), C34C(H34C),
 C35C(H35C), C36C(H36C), C37C(H37C), C38C(H38C)
;
_olex2_submission_special_instructions 'No special instructions were received'
_oxdiff_exptl_absorpt_empirical_details
;
Empirical correction (ABSPACK) includes:
- Absorption correction using spherical harmonics
- Frame scaling
;
_oxdiff_exptl_absorpt_empirical_full_max 2.060
_oxdiff_exptl_absorpt_empirical_full_min 0.499

loop_
_space_group_symop_operation_xyz
'x, y, z'
'-y, x, z+1/4'
'-x, -y, z+1/2'
'y, -x, z+3/4'

loop_
_atom_site_label
_atom_site_type_symbol
_atom_site_fract_x
_atom_site_fract_y
_atom_site_fract_z
_atom_site_U_iso_or_equiv
_atom_site_adp_type
_atom_site_occupancy
_atom_site_site_symmetry_order
_atom_site_calc_flag
_atom_site_refinement_flags_posn
_atom_site_refinement_flags_adp
_atom_site_refinement_flags_occupancy
_atom_site_disorder_assembly
_atom_site_disorder_group
O1 O 0.4493(2) 0.8325(2) 0.12660(7) 0.0425(8) Uani 1 1 d . . . . .
O2 O 0.4388(2) 0.6621(2) 0.20923(7) 0.0408(8) Uani 1 1 d . . . . .
N1 N 0.1382(2) 0.9272(2) 0.16999(8) 0.0269(8) Uani 1 1 d . . . . .
N2 N 0.1344(2) 0.8239(2) 0.22304(7) 0.0263(7) Uani 1 1 d . . . . .
N3 N 0.4639(2) 0.7385(2) 0.16599(8) 0.0310(8) Uani 1 1 d . . . . .
C1 C 0.1450(3) 1.0135(3) 0.16395(8) 0.0265(8) Uani 1 1 d . . . . .
C2 C 0.2156(3) 1.0653(3) 0.16449(9) 0.0314(9) Uani 1 1 d . . . . .
H2 H 0.268495 1.044222 0.169596 0.038 Uiso 1 1 calc R . . . .
C3 C 0.2045(3) 1.1496(3) 0.15717(9) 0.0337(9) Uani 1 1 d . . . . .
H3 H 0.251031 1.185506 0.157101 0.040 Uiso 1 1 calc R . . . .
C4 C 0.1247(3) 1.1821(3) 0.14986(10) 0.0346(10) Uani 1 1 d . . . . .
H4 H 0.119041 1.238977 0.145026 0.042 Uiso 1 1 calc R . . . .
C5 C 0.0547(3) 1.1305(3) 0.14977(10) 0.0339(10) Uani 1 1 d . . . . .
H5 H 0.001823 1.152532 0.145107 0.041 Uiso 1 1 calc R . . . .
C6 C 0.0635(3) 1.0444(3) 0.15677(9) 0.0280(9) Uani 1 1 d . . . . .
C7 C 0.0059(3) 0.9740(3) 0.15755(9) 0.0284(9) Uani 1 1 d . . . . .
C8 C -0.0791(3) 0.9649(3) 0.15090(10) 0.0373(10) Uani 1 1 d . . . . .
H8 H -0.111677 1.011641 0.145827 0.045 Uiso 1 1 calc R . . . .
C9 C -0.1147(3) 0.8851(4) 0.15194(12) 0.0441(12) Uani 1 1 d . . . . .
H9 H -0.171735 0.878462 0.147494 0.053 Uiso 1 1 calc R . . . .
C10 C -0.0665(3) 0.8146(3) 0.15953(11) 0.0386(11) Uani 1 1 d . . . . .
H10 H -0.091805 0.761548 0.160038 0.046 Uiso 1 1 calc R . . . .
C11 C 0.0187(3) 0.8224(3) 0.16632(10) 0.0336(9) Uani 1 1 d . . . . .
H11 H 0.050982 0.775380 0.171302 0.040 Uiso 1 1 calc R . . . .
C12 C 0.0541(2) 0.9025(3) 0.16547(8) 0.0262(8) Uani 1 1 d . . . . .
C13 C 0.0986(3) 0.8959(3) 0.23636(9) 0.0275(8) Uani 1 1 d . . . . .
C14 C 0.1284(3) 0.9784(3) 0.23713(10) 0.0324(9) Uani 1 1 d . . . . .
H14 H 0.177838 0.993755 0.227262 0.039 Uiso 1 1 calc R . . . .
C15 C 0.0819(3) 1.0368(3) 0.25315(11) 0.0396(11) Uani 1 1 d . . . . .
H15 H 0.100381 1.092502 0.254157 0.047 Uiso 1 1 calc R . . . .
C16 C 0.0075(3) 1.0137(3) 0.26783(11) 0.0431(11) Uani 1 1 d . . . . .
H16 H -0.023120 1.054639 0.278089 0.052 Uiso 1 1 calc R . . . .
C17 C -0.0212(3) 0.9321(3) 0.26744(10) 0.0397(11) Uani 1 1 d . . . . .
H17 H -0.070658 0.917377 0.277402 0.048 Uiso 1 1 calc R . . . .
C18 C 0.0251(3) 0.8713(3) 0.25182(9) 0.0290(8) Uani 1 1 d . . . . .
C19 C 0.0167(3) 0.7809(3) 0.24818(9) 0.0299(9) Uani 1 1 d . . . . .
C20 C -0.0430(3) 0.7216(3) 0.25787(10) 0.0369(10) Uani 1 1 d . . . . .
H20 H -0.088402 0.738333 0.269663 0.044 Uiso 1 1 calc R . . . .
C21 C -0.0334(3) 0.6377(3) 0.24965(10) 0.0393(10) Uani 1 1 d . . . . .
H21 H -0.073127 0.598045 0.255819 0.047 Uiso 1 1 calc R . . . .
C22 C 0.0350(3) 0.6121(3) 0.23225(10) 0.0361(10) Uani 1 1 d . . . . .
H22 H 0.040219 0.555407 0.227081 0.043 Uiso 1 1 calc R . . . .
C23 C 0.0953(3) 0.6692(3) 0.22248(11) 0.0317(10) Uani 1 1 d . . . . .
H23 H 0.140787 0.651900 0.210808 0.038 Uiso 1 1 calc R . . . .
C24 C 0.0855(3) 0.7532(3) 0.23077(9) 0.0262(8) Uani 1 1 d . . . . .
C25 C 0.2060(3) 0.8726(3) 0.17723(9) 0.0250(8) Uani 1 1 d . . . . .
C26 C 0.2760(3) 0.8705(3) 0.15797(9) 0.0264(8) Uani 1 1 d . . . . .
H26 H 0.278287 0.904668 0.141083 0.032 Uiso 1 1 calc R . . . .
C27 C 0.3413(3) 0.8161(3) 0.16486(8) 0.0265(8) Uani 1 1 d . . . . .
C28 C 0.4221(3) 0.8007(3) 0.14919(9) 0.0293(9) Uani 1 1 d . . . . .
C29 C 0.4166(3) 0.7138(3) 0.19101(9) 0.0280(8) Uani 1 1 d . . . . .
C30 C 0.3371(2) 0.7645(3) 0.18971(8) 0.0265(8) Uani 1 1 d . . . . .
C31 C 0.2700(2) 0.7651(3) 0.20920(9) 0.0273(8) Uani 1 1 d . . . . .
H31 H 0.268632 0.729855 0.225811 0.033 Uiso 1 1 calc R . . . .
C32 C 0.2035(2) 0.8215(2) 0.20296(8) 0.0252(8) Uani 1 1 d . . . . .
C33 C 0.5476(3) 0.7081(3) 0.16019(9) 0.0321(9) Uani 1 1 d . . . . .
C34 C 0.5586(3) 0.6292(3) 0.14746(10) 0.0411(11) Uani 1 1 d . . . . .
H34 H 0.512172 0.596415 0.142202 0.049 Uiso 1 1 calc R . . . .
C35 C 0.6402(4) 0.5997(4) 0.14266(12) 0.0548(14) Uani 1 1 d . . . . .
H35 H 0.648818 0.546897 0.134076 0.066 Uiso 1 1 calc R . . . .
C36 C 0.7088(4) 0.6495(5) 0.15075(14) 0.0661(19) Uani 1 1 d . . . . .
H36 H 0.763242 0.629512 0.147359 0.079 Uiso 1 1 calc R . . . .
C37 C 0.6979(3) 0.7279(5) 0.16370(16) 0.0678(19) Uani 1 1 d . . . . .
H37 H 0.744465 0.760275 0.169221 0.081 Uiso 1 1 calc R . . . .
C38 C 0.6163(3) 0.7578(4) 0.16837(13) 0.0486(12) Uani 1 1 d . . . . .
H38 H 0.607713 0.810733 0.176898 0.058 Uiso 1 1 calc R . . . .
O1A O 0.22916(19) 0.35299(19) 0.13172(6) 0.0353(7) Uani 1 1 d . . . . .
O2A O 0.2486(2) 0.5385(2) 0.21011(7) 0.0394(7) Uani 1 1 d . . . . .
N1A N 0.5462(2) 0.2694(2) 0.17095(7) 0.0260(7) Uani 1 1 d . . . . .
N2A N 0.5538(2) 0.3761(2) 0.22337(7) 0.0267(7) Uani 1 1 d . . . . .
N3A N 0.2180(2) 0.4529(2) 0.16961(7) 0.0294(7) Uani 1 1 d . . . . .
C1A C 0.5385(3) 0.1834(3) 0.16408(8) 0.0280(8) Uani 1 1 d . . . . .
C2A C 0.4677(3) 0.1306(3) 0.16515(9) 0.0327(9) Uani 1 1 d . . . . .
H2A H 0.414951 0.151281 0.170739 0.039 Uiso 1 1 calc R . . . .
C3A C 0.4787(3) 0.0467(3) 0.15761(10) 0.0366(10) Uani 1 1 d . . . . .
H3A H 0.432210 0.010763 0.157645 0.044 Uiso 1 1 calc R . . . .
C4A C 0.5585(3) 0.0144(3) 0.14988(10) 0.0353(10) Uani 1 1 d . . . . .
H4A H 0.564375 -0.042721 0.145417 0.042 Uiso 1 1 calc R . . . .
C5A C 0.6275(3) 0.0663(3) 0.14888(9) 0.0336(10) Uani 1 1 d . . . . .
H5A H 0.680145 0.044610 0.143659 0.040 Uiso 1 1 calc R . . . .
C6A C 0.6188(3) 0.1520(3) 0.15571(10) 0.0294(9) Uani 1 1 d . . . . .
C7A C 0.6764(3) 0.2224(3) 0.15634(9) 0.0294(9) Uani 1 1 d . . . . .
C8A C 0.7609(3) 0.2318(3) 0.14878(10) 0.0376(10) Uani 1 1 d . . . . .
H8A H 0.792575 0.185138 0.142914 0.045 Uiso 1 1 calc R . . . .
C9A C 0.7978(3) 0.3106(3) 0.15000(11) 0.0423(11) Uani 1 1 d . . . . .
H9A H 0.854513 0.317113 0.145032 0.051 Uiso 1 1 calc R . . . .
C10A C 0.7500(3) 0.3812(3) 0.15871(10) 0.0389(10) Uani 1 1 d . . . . .
H10A H 0.775652 0.434066 0.159353 0.047 Uiso 1 1 calc R . . . .
C11A C 0.6654(3) 0.3739(3) 0.16639(9) 0.0310(9) Uani 1 1 d . . . . .
H11A H 0.633883 0.420875 0.172034 0.037 Uiso 1 1 calc R . . . .
C12A C 0.6296(3) 0.2940(3) 0.16535(9) 0.0273(8) Uani 1 1 d . . . . .
C13A C 0.5883(3) 0.3045(3) 0.23738(8) 0.0284(8) Uani 1 1 d . . . . .
C14A C 0.5583(3) 0.2218(3) 0.23850(10) 0.0347(9) Uani 1 1 d . . . . .
H14A H 0.509119 0.206017 0.228547 0.042 Uiso 1 1 calc R . . . .
C15A C 0.6043(3) 0.1640(3) 0.25494(12) 0.0417(13) Uani 1 1 d . . . . .
H15A H 0.585779 0.108317 0.255976 0.050 Uiso 1 1 calc R . . . .
C16A C 0.6777(3) 0.1872(3) 0.27001(11) 0.0458(12) Uani 1 1 d . . . . .
H16A H 0.707762 0.146635 0.280692 0.055 Uiso 1 1 calc R . . . .
C17A C 0.7065(3) 0.2695(3) 0.26930(10) 0.0402(11) Uani 1 1 d . . . . .
H17A H 0.755544 0.284662 0.279442 0.048 Uiso 1 1 calc R . . . .
C18A C 0.6611(3) 0.3298(3) 0.25314(9) 0.0319(9) Uani 1 1 d . . . . .
C19A C 0.6708(3) 0.4198(3) 0.24877(9) 0.0292(10) Uani 1 1 d . . . . .
C20A C 0.7311(3) 0.4788(3) 0.25793(10) 0.0382(11) Uani 1 1 d . . . . .
H20A H 0.776440 0.462402 0.269811 0.046 Uiso 1 1 calc R . . . .
C21A C 0.7223(3) 0.5617(3) 0.24908(11) 0.0422(11) Uani 1 1 d . . . . .
H21A H 0.762109 0.601370 0.255150 0.051 Uiso 1 1 calc R . . . .
C22A C 0.6547(3) 0.5871(3) 0.23115(10) 0.0364(10) Uani 1 1 d . . . . .
H22A H 0.650279 0.643457 0.225462 0.044 Uiso 1 1 calc R . . . .
C23A C 0.5943(3) 0.5300(3) 0.22173(10) 0.0314(9) Uani 1 1 d . . . . .
H23A H 0.549426 0.546837 0.209729 0.038 Uiso 1 1 calc R . . . .
C24A C 0.6030(3) 0.4463(3) 0.23080(9) 0.0254(8) Uani 1 1 d . . . . .
C25A C 0.4784(2) 0.3233(3) 0.17894(8) 0.0248(8) Uani 1 1 d . . . . .
C26A C 0.4060(3) 0.3219(3) 0.16105(9) 0.0260(8) Uani 1 1 d . . . . .
H26A H 0.401700 0.285059 0.144915 0.031 Uiso 1 1 calc R . . . .
C27A C 0.3414(3) 0.3765(3) 0.16803(9) 0.0253(8) Uani 1 1 d . . . . .
C28A C 0.2590(3) 0.3888(3) 0.15312(9) 0.0263(8) Uani 1 1 d . . . . .
C29A C 0.2685(3) 0.4827(3) 0.19305(9) 0.0286(8) Uani 1 1 d . . . . .
C30A C 0.3480(2) 0.4325(3) 0.19159(8) 0.0259(8) Uani 1 1 d . . . . .
C31A C 0.4177(3) 0.4343(3) 0.21007(9) 0.0271(8) Uani 1 1 d . . . . .
H31A H 0.420901 0.471652 0.226075 0.033 Uiso 1 1 calc R . . . .
C32A C 0.4834(2) 0.3777(2) 0.20385(8) 0.0246(8) Uani 1 1 d . . . . .
C33A C 0.1330(3) 0.4800(3) 0.16466(9) 0.0268(9) Uani 1 1 d . . . . .
C34A C 0.1179(3) 0.5594(3) 0.15334(10) 0.0348(9) Uani 1 1 d . . . . .
H34A H 0.162637 0.594823 0.148437 0.042 Uiso 1 1 calc R . . . .
C35A C 0.0349(3) 0.5860(3) 0.14930(11) 0.0433(11) Uani 1 1 d . . . . .
H35A H 0.024036 0.639358 0.141439 0.052 Uiso 1 1 calc R . . . .
C36A C -0.0316(3) 0.5335(4) 0.15692(12) 0.0478(12) Uani 1 1 d . . . . .
H36A H -0.087041 0.551643 0.154255 0.057 Uiso 1 1 calc R . . . .
C37A C -0.0157(3) 0.4547(4) 0.16842(12) 0.0460(13) Uani 1 1 d . . . . .
H37A H -0.060509 0.419645 0.173665 0.055 Uiso 1 1 calc R . . . .
C38A C 0.0668(3) 0.4270(3) 0.17228(10) 0.0373(10) Uani 1 1 d . . . . .
H38A H 0.077477 0.373366 0.179910 0.045 Uiso 1 1 calc R . . . .
O1B O 0.5025(2) 0.5942(2) 0.02920(7) 0.0410(8) Uani 1 1 d . . . . .
O2B O 0.4927(2) 0.4230(2) 0.11163(7) 0.0417(8) Uani 1 1 d . . . . .
N1B N 0.8062(2) 0.4320(2) 0.01473(7) 0.0258(7) Uani 1 1 d . . . . .
N2B N 0.8034(2) 0.3285(2) 0.06773(8) 0.0264(7) Uani 1 1 d . . . . .
N3B N 0.4778(2) 0.5171(2) 0.07244(8) 0.0311(8) Uani 1 1 d . . . . .
C1B C 0.8416(3) 0.3605(3) 0.00106(8) 0.0279(8) Uani 1 1 d . . . . .
C2B C 0.8119(3) 0.2782(3) 0.00013(10) 0.0335(9) Uani 1 1 d . . . . .
H2B H 0.762691 0.262658 0.010110 0.040 Uiso 1 1 calc R . . . .
C3B C 0.8580(3) 0.2197(3) -0.01619(11) 0.0409(11) Uani 1 1 d . . . . .
H3B H 0.839018 0.164115 -0.017332 0.049 Uiso 1 1 calc R . . . .
C4B C 0.9326(4) 0.2425(3) -0.03098(11) 0.0464(12) Uani 1 1 d . . . . .
H4B H 0.963351 0.201695 -0.041254 0.056 Uiso 1 1 calc R . . . .
C5B C 0.9610(3) 0.3252(3) -0.03044(11) 0.0418(11) Uani 1 1 d . . . . .
H5B H 1.009997 0.340689 -0.040521 0.050 Uiso 1 1 calc R . . . .
C6B C 0.9146(3) 0.3848(3) -0.01452(9) 0.0306(9) Uani 1 1 d . . . . .
C7B C 0.9236(3) 0.4755(3) -0.01052(9) 0.0303(9) Uani 1 1 d . . . . .
C8B C 0.9837(3) 0.5340(3) -0.01974(10) 0.0396(10) Uani 1 1 d . . . . .
H8B H 1.029271 0.517203 -0.031454 0.047 Uiso 1 1 calc R . . . .
C9B C 0.9749(3) 0.6182(3) -0.01122(11) 0.0407(11) Uani 1 1 d . . . . .
H9B H 1.014788 0.657788 -0.017261 0.049 Uiso 1 1 calc R . . . .
C10B C 0.9069(3) 0.6434(3) 0.00624(10) 0.0372(10) Uani 1 1 d . . . . .
H10B H 0.902275 0.699836 0.011778 0.045 Uiso 1 1 calc R . . . .
C11B C 0.8457(3) 0.5866(3) 0.01562(11) 0.0315(10) Uani 1 1 d . . . . .
H11B H 0.799854 0.604071 0.027055 0.038 Uiso 1 1 calc R . . . .
C12B C 0.8555(3) 0.5027(3) 0.00731(9) 0.0274(9) Uani 1 1 d . . . . .
C13B C 0.7965(3) 0.2418(3) 0.07371(8) 0.0277(8) Uani 1 1 d . . . . .
C14B C 0.7257(3) 0.1902(3) 0.07335(9) 0.0322(9) Uani 1 1 d . . . . .
H14B H 0.672709 0.211249 0.068297 0.039 Uiso 1 1 calc R . . . .
C15B C 0.7370(3) 0.1056(3) 0.08084(9) 0.0344(9) Uani 1 1 d . . . . .
H15B H 0.690344 0.069907 0.081098 0.041 Uiso 1 1 calc R . . . .
C16B C 0.8158(3) 0.0730(3) 0.08794(10) 0.0354(11) Uani 1 1 d . . . . .
H16B H 0.821076 0.016085 0.092833 0.042 Uiso 1 1 calc R . . . .
C17B C 0.8868(3) 0.1246(3) 0.08781(10) 0.0321(10) Uani 1 1 d . . . . .
H17B H 0.939920 0.102513 0.092166 0.038 Uiso 1 1 calc R . . . .
C18B C 0.8770(3) 0.2106(3) 0.08097(9) 0.0272(8) Uani 1 1 d . . . . .
C19B C 0.9351(3) 0.2814(3) 0.08007(9) 0.0292(9) Uani 1 1 d . . . . .
C20B C 1.0206(3) 0.2903(3) 0.08689(10) 0.0353(10) Uani 1 1 d . . . . .
H20B H 1.053055 0.243348 0.091875 0.042 Uiso 1 1 calc R . . . .
C21B C 1.0564(3) 0.3704(3) 0.08611(11) 0.0416(11) Uani 1 1 d . . . . .
H21B H 1.113286 0.377318 0.090709 0.050 Uiso 1 1 calc R . . . .
C22B C 1.0073(3) 0.4406(3) 0.07846(10) 0.0388(10) Uani 1 1 d . . . . .
H22B H 1.032559 0.493679 0.078027 0.047 Uiso 1 1 calc R . . . .
C23B C 0.9220(3) 0.4335(3) 0.07147(10) 0.0326(9) Uani 1 1 d . . . . .
H23B H 0.889488 0.480408 0.066499 0.039 Uiso 1 1 calc R . . . .
C24B C 0.8877(3) 0.3529(3) 0.07230(9) 0.0276(8) Uani 1 1 d . . . . .
C25B C 0.7372(2) 0.4342(2) 0.03482(8) 0.0248(8) Uani 1 1 d . . . . .
C26B C 0.6712(3) 0.4904(3) 0.02896(9) 0.0279(8) Uani 1 1 d . . . . .
H26B H 0.672870 0.525864 0.012390 0.034 Uiso 1 1 calc R . . . .
C27B C 0.6038(2) 0.4920(3) 0.04835(8) 0.0272(8) Uani 1 1 d . . . . .
C28B C 0.5249(3) 0.5422(3) 0.04719(9) 0.0300(9) Uani 1 1 d . . . . .
C29B C 0.5189(3) 0.4547(3) 0.08904(9) 0.0290(9) Uani 1 1 d . . . . .
C30B C 0.6002(3) 0.4390(3) 0.07309(9) 0.0267(8) Uani 1 1 d . . . . .
C31B C 0.6653(3) 0.3844(3) 0.07993(9) 0.0268(8) Uani 1 1 d . . . . .
H31B H 0.662915 0.349991 0.096762 0.032 Uiso 1 1 calc R . . . .
C32B C 0.7353(3) 0.3824(3) 0.06065(9) 0.0252(9) Uani 1 1 d . . . . .
C33B C 0.3936(3) 0.5476(3) 0.07836(10) 0.0322(10) Uani 1 1 d . . . . .
C34B C 0.3826(3) 0.6263(3) 0.09078(10) 0.0408(11) Uani 1 1 d . . . . .
H34B H 0.429038 0.659363 0.095864 0.049 Uiso 1 1 calc R . . . .
C35B C 0.3007(4) 0.6556(4) 0.09565(12) 0.0570(15) Uani 1 1 d . . . . .
H35B H 0.292021 0.708246 0.104409 0.068 Uiso 1 1 calc R . . . .
C36B C 0.2323(4) 0.6066(4) 0.08744(13) 0.0603(16) Uani 1 1 d . . . . .
H36B H 0.177759 0.626462 0.090612 0.072 Uiso 1 1 calc R . . . .
C37B C 0.2443(3) 0.5282(4) 0.07457(15) 0.0620(16) Uani 1 1 d . . . . .
H37B H 0.198007 0.495587 0.069048 0.074 Uiso 1 1 calc R . . . .
C38B C 0.3258(3) 0.4982(4) 0.06989(13) 0.0486(12) Uani 1 1 d . . . . .
H38B H 0.334542 0.445521 0.061180 0.058 Uiso 1 1 calc R . . . .
O1C O 0.6935(2) 0.7186(2) 0.02782(7) 0.0393(7) Uani 1 1 d . . . . .
O2C O 0.71245(19) 0.90197(19) 0.10682(6) 0.0356(7) Uani 1 1 d . . . . .
N1C N 0.3874(2) 0.8808(2) 0.01542(7) 0.0266(7) Uani 1 1 d . . . . .
N2C N 0.3954(2) 0.9864(2) 0.06817(7) 0.0264(7) Uani 1 1 d . . . . .
N3C N 0.7237(2) 0.8035(2) 0.06878(7) 0.0304(8) Uani 1 1 d . . . . .
C1C C 0.3523(3) 0.9520(3) 0.00168(9) 0.0269(8) Uani 1 1 d . . . . .
C2C C 0.3821(3) 1.0343(3) 0.00109(9) 0.0328(9) Uani 1 1 d . . . . .
H2C H 0.431235 1.049580 0.011124 0.039 Uiso 1 1 calc R . . . .
C3C C 0.3355(3) 1.0933(3) -0.01516(12) 0.0400(12) Uani 1 1 d . . . . .
H3C H 0.353950 1.149074 -0.016019 0.048 Uiso 1 1 calc R . . . .
C4C C 0.2615(3) 1.0703(3) -0.03018(11) 0.0455(12) Uani 1 1 d . . . . .
H4C H 0.231157 1.111076 -0.040598 0.055 Uiso 1 1 calc R . . . .
C5C C 0.2328(3) 0.9876(3) -0.02977(10) 0.0375(10) Uani 1 1 d . . . . .
H5C H 0.183638 0.972538 -0.039823 0.045 Uiso 1 1 calc R . . . .
C6C C 0.2791(3) 0.9274(3) -0.01397(9) 0.0298(9) Uani 1 1 d . . . . .
C7C C 0.2706(3) 0.8369(3) -0.01010(9) 0.0282(9) Uani 1 1 d . . . . .
C8C C 0.2113(3) 0.7779(3) -0.01962(11) 0.0388(11) Uani 1 1 d . . . . .
H8C H 0.166082 0.794500 -0.031545 0.047 Uiso 1 1 calc R . . . .
C9C C 0.2202(3) 0.6943(3) -0.01116(11) 0.0409(11) Uani 1 1 d . . . . .
H9C H 0.180748 0.654573 -0.017501 0.049 Uiso 1 1 calc R . . . .
C10C C 0.2873(3) 0.6688(3) 0.00663(11) 0.0383(10) Uani 1 1 d . . . . .
H10C H 0.291908 0.612247 0.012011 0.046 Uiso 1 1 calc R . . . .
C11C C 0.3478(3) 0.7259(3) 0.01662(10) 0.0318(9) Uani 1 1 d . . . . .
H11C H 0.392665 0.708858 0.028629 0.038 Uiso 1 1 calc R . . . .
C12C C 0.3382(3) 0.8096(3) 0.00781(9) 0.0262(8) Uani 1 1 d . . . . .
C13C C 0.4027(3) 1.0724(2) 0.07484(8) 0.0258(8) Uani 1 1 d . . . . .
C14C C 0.4737(3) 1.1249(3) 0.07414(10) 0.0321(9) Uani 1 1 d . . . . .
H14C H 0.526565 1.103744 0.068954 0.039 Uiso 1 1 calc R . . . .
C15C C 0.4630(3) 1.2094(3) 0.08142(10) 0.0363(10) Uani 1 1 d . . . . .
H15C H 0.509550 1.245200 0.081410 0.044 Uiso 1 1 calc R . . . .
C16C C 0.3837(3) 1.2416(3) 0.08874(10) 0.0356(10) Uani 1 1 d . . . . .
H16C H 0.377884 1.298836 0.092987 0.043 Uiso 1 1 calc R . . . .
C17C C 0.3134(3) 1.1893(3) 0.08976(9) 0.0330(10) Uani 1 1 d . . . . .
H17C H 0.260666 1.210694 0.094930 0.040 Uiso 1 1 calc R . . . .
C18C C 0.3235(3) 1.1041(3) 0.08289(9) 0.0273(9) Uani 1 1 d . . . . .
C19C C 0.2650(3) 1.0327(3) 0.08211(9) 0.0292(9) Uani 1 1 d . . . . .
C20C C 0.1798(3) 1.0239(3) 0.08938(10) 0.0371(10) Uani 1 1 d . . . . .
H20C H 0.147956 1.070680 0.095020 0.044 Uiso 1 1 calc R . . . .
C21C C 0.1434(3) 0.9447(3) 0.08807(11) 0.0407(11) Uani 1 1 d . . . . .
H21C H 0.086604 0.938007 0.092846 0.049 Uiso 1 1 calc R . . . .
C22C C 0.1913(3) 0.8744(3) 0.07962(10) 0.0378(11) Uani 1 1 d . . . . .
H22C H 0.165686 0.821545 0.078980 0.045 Uiso 1 1 calc R . . . .
C23C C 0.2756(3) 0.8814(3) 0.07221(9) 0.0313(9) Uani 1 1 d . . . . .
H23C H 0.307258 0.834264 0.066763 0.038 Uiso 1 1 calc R . . . .
C24C C 0.3115(3) 0.9615(3) 0.07321(9) 0.0275(8) Uani 1 1 d . . . . .
C25C C 0.4582(2) 0.8788(2) 0.03470(8) 0.0246(8) Uani 1 1 d . . . . .
C26C C 0.5233(3) 0.8221(3) 0.02850(8) 0.0282(8) Uani 1 1 d . . . . .
H26C H 0.519526 0.784837 0.012485 0.034 Uiso 1 1 calc R . . . .
C27C C 0.5937(2) 0.8228(3) 0.04679(8) 0.0269(8) Uani 1 1 d . . . . .
C28C C 0.6733(3) 0.7736(3) 0.04507(9) 0.0301(9) Uani 1 1 d . . . . .
C29C C 0.6834(3) 0.8670(3) 0.08516(9) 0.0286(8) Uani 1 1 d . . . . .
C30C C 0.6003(3) 0.8792(2) 0.07051(8) 0.0254(8) Uani 1 1 d . . . . .
C31C C 0.5355(3) 0.9338(3) 0.07765(8) 0.0261(8) Uani 1 1 d . . . . .
H31C H 0.539865 0.970339 0.093859 0.031 Uiso 1 1 calc R . . . .
C32C C 0.4634(2) 0.9326(3) 0.05992(8) 0.0251(8) Uani 1 1 d . . . . .
C33C C 0.8092(3) 0.7758(3) 0.07353(9) 0.0285(9) Uani 1 1 d . . . . .
C34C C 0.8244(3) 0.6963(3) 0.08500(10) 0.0336(9) Uani 1 1 d . . . . .
H34C H 0.779545 0.661137 0.090123 0.040 Uiso 1 1 calc R . . . .
C35C C 0.9068(3) 0.6694(3) 0.08879(11) 0.0427(11) Uani 1 1 d . . . . .
H35C H 0.917706 0.615945 0.096546 0.051 Uiso 1 1 calc R . . . .
C36C C 0.9720(3) 0.7214(4) 0.08114(12) 0.0471(13) Uani 1 1 d . . . . .
H36C H 1.027348 0.702737 0.083566 0.057 Uiso 1 1 calc R . . . .
C37C C 0.9574(3) 0.8018(4) 0.06978(12) 0.0454(13) Uani 1 1 d . . . . .
H37C H 1.002513 0.836937 0.064912 0.054 Uiso 1 1 calc R . . . .
C38C C 0.8751(3) 0.8292(3) 0.06579(11) 0.0362(10) Uani 1 1 d . . . . .
H38C H 0.864218 0.882584 0.058023 0.043 Uiso 1 1 calc R . . . .

loop_
_atom_site_aniso_label
_atom_site_aniso_U_11
_atom_site_aniso_U_22
_atom_site_aniso_U_33
_atom_site_aniso_U_23
_atom_site_aniso_U_13
_atom_site_aniso_U_12
O1 0.0383(17) 0.0482(19) 0.0411(16) 0.0170(14) 0.0140(13) 0.0091(14)
O2 0.0348(17) 0.049(2) 0.0386(16) 0.0145(14) 0.0078(13) 0.0146(14)
N1 0.0211(18) 0.0274(19) 0.0324(17) 0.0052(15) -0.0027(15) 0.0007(15)
N2 0.0230(17) 0.0246(17) 0.0311(16) -0.0007(13) 0.0050(13) 0.0036(13)
N3 0.0242(18) 0.0349(19) 0.0339(17) 0.0064(15) 0.0027(14) 0.0073(14)
C1 0.027(2) 0.026(2) 0.0272(18) 0.0013(15) -0.0008(16) 0.0028(16)
C2 0.029(2) 0.032(2) 0.034(2) 0.0039(18) -0.0032(17) 0.0010(17)
C3 0.035(2) 0.029(2) 0.037(2) 0.0010(18) -0.0028(18) -0.0028(17)
C4 0.044(3) 0.022(2) 0.037(2) 0.0014(18) -0.001(2) 0.0054(19)
C5 0.035(2) 0.030(2) 0.037(2) 0.0014(19) 0.0004(19) 0.0098(18)
C6 0.025(2) 0.031(2) 0.0282(19) -0.0007(16) -0.0015(16) 0.0066(16)
C7 0.024(2) 0.034(2) 0.0277(19) 0.0025(16) 0.0009(16) 0.0030(16)
C8 0.025(2) 0.049(3) 0.038(2) 0.008(2) -0.0053(18) 0.0072(19)
C9 0.026(2) 0.059(3) 0.047(3) 0.007(2) -0.006(2) -0.002(2)
C10 0.031(2) 0.041(3) 0.045(3) 0.005(2) -0.007(2) -0.0093(19)
C11 0.033(2) 0.032(2) 0.036(2) 0.0044(18) -0.0033(19) -0.0002(18)
C12 0.019(2) 0.034(2) 0.0260(17) 0.0014(16) -0.0001(15) 0.0015(15)
C13 0.025(2) 0.030(2) 0.0273(19) -0.0007(16) -0.0002(16) 0.0049(15)
C14 0.031(2) 0.030(2) 0.035(2) 0.0009(18) -0.0019(18) 0.0028(18)
C15 0.043(3) 0.033(3) 0.044(3) -0.0020(19) 0.000(2) 0.002(2)
C16 0.045(3) 0.038(3) 0.047(3) -0.007(2) 0.007(2) 0.008(2)
C17 0.037(3) 0.042(3) 0.040(2) -0.001(2) 0.009(2) 0.008(2)
C18 0.027(2) 0.031(2) 0.0289(19) -0.0011(17) 0.0025(17) 0.0024(16)
C19 0.025(2) 0.034(2) 0.030(2) 0.0021(17) 0.0011(16) 0.0046(17)
C20 0.029(2) 0.041(3) 0.041(2) 0.0062(19) 0.0097(19) 0.0011(18)
C21 0.031(2) 0.039(3) 0.048(2) 0.009(2) 0.006(2) -0.0067(18)
C22 0.037(2) 0.028(2) 0.043(2) 0.0054(19) 0.001(2) 0.0003(18)
C23 0.029(2) 0.033(2) 0.033(2) 0.0050(18) 0.0025(16) 0.0040(18)
C24 0.022(2) 0.028(2) 0.0279(19) 0.0032(16) 0.0001(16) 0.0030(16)
C25 0.022(2) 0.026(2) 0.0269(19) 0.0004(16) -0.0027(15) 0.0027(15)
C26 0.026(2) 0.027(2) 0.0259(18) 0.0046(16) 0.0006(15) 0.0011(15)
C27 0.025(2) 0.029(2) 0.0257(18) 0.0012(15) 0.0014(15) 0.0009(15)
C28 0.026(2) 0.029(2) 0.033(2) 0.0037(16) 0.0027(16) 0.0020(16)
C29 0.026(2) 0.029(2) 0.0301(19) 0.0056(17) 0.0017(16) 0.0060(16)
C30 0.023(2) 0.027(2) 0.0293(19) 0.0028(16) 0.0003(15) 0.0020(15)
C31 0.024(2) 0.029(2) 0.0292(18) 0.0034(16) 0.0013(15) 0.0014(15)
C32 0.0207(19) 0.028(2) 0.0268(18) 0.0010(16) 0.0020(15) 0.0007(15)
C33 0.023(2) 0.041(2) 0.033(2) 0.0074(18) 0.0059(16) 0.0073(17)
C34 0.038(3) 0.043(3) 0.042(2) -0.002(2) 0.000(2) 0.016(2)
C35 0.058(4) 0.060(3) 0.047(3) 0.004(2) 0.009(2) 0.029(3)
C36 0.040(3) 0.091(5) 0.068(4) 0.027(3) 0.022(3) 0.032(3)
C37 0.023(3) 0.083(5) 0.097(5) 0.029(4) 0.003(3) -0.002(3)
C38 0.037(3) 0.044(3) 0.065(3) 0.009(2) 0.001(2) -0.002(2)
O1A 0.0334(16) 0.0339(16) 0.0384(15) -0.0087(12) -0.0110(12) 0.0052(12)
O2A 0.0337(17) 0.0460(19) 0.0385(15) -0.0135(14) -0.0045(13) 0.0122(14)
N1A 0.0238(17) 0.0226(17) 0.0317(17) -0.0069(14) 0.0006(14) 0.0045(13)
N2A 0.0231(18) 0.0270(18) 0.0299(17) -0.0020(14) -0.0060(14) 0.0033(13)
N3A 0.0234(18) 0.035(2) 0.0301(16) -0.0062(14) -0.0030(14) 0.0066(14)
C1A 0.030(2) 0.027(2) 0.0264(18) -0.0014(16) 0.0010(16) 0.0039(16)
C2A 0.032(2) 0.031(2) 0.035(2) -0.0001(17) 0.0022(18) 0.0028(17)
C3A 0.042(3) 0.029(2) 0.038(2) -0.0043(18) 0.001(2) -0.0036(19)
C4A 0.048(3) 0.027(2) 0.031(2) -0.0035(18) -0.002(2) 0.0040(19)
C5A 0.043(3) 0.030(2) 0.028(2) -0.0034(17) 0.0005(18) 0.0133(18)
C6A 0.029(2) 0.032(2) 0.027(2) -0.0038(16) -0.0010(18) 0.0079(17)
C7A 0.029(2) 0.032(2) 0.0270(19) -0.0048(17) -0.0013(17) 0.0081(17)
C8A 0.028(2) 0.047(3) 0.037(2) -0.008(2) -0.0017(18) 0.0069(19)
C9A 0.028(2) 0.055(3) 0.044(2) -0.011(2) 0.0019(19) 0.001(2)
C10A 0.029(2) 0.044(3) 0.044(2) -0.007(2) 0.0024(19) -0.0073(19)
C11A 0.028(2) 0.031(2) 0.034(2) -0.0043(17) 0.0034(17) 0.0016(16)
C12A 0.023(2) 0.032(2) 0.0268(18) -0.0015(17) 0.0005(16) 0.0056(16)
C13A 0.025(2) 0.033(2) 0.0273(19) 0.0013(16) -0.0013(16) 0.0058(16)
C14A 0.034(2) 0.033(2) 0.037(2) -0.0004(18) -0.0012(18) -0.0042(18)
C15A 0.050(3) 0.037(3) 0.039(3) 0.0078(19) -0.004(2) -0.002(2)
C16A 0.048(3) 0.041(3) 0.048(3) 0.013(2) -0.013(2) 0.006(2)
C17A 0.040(3) 0.041(3) 0.039(2) 0.003(2) -0.014(2) 0.007(2)
C18A 0.028(2) 0.037(2) 0.031(2) 0.0011(18) -0.0044(18) 0.0046(17)
C19A 0.026(2) 0.032(2) 0.029(2) -0.0019(17) -0.0044(17) 0.0048(16)
C20A 0.035(3) 0.039(3) 0.040(2) -0.009(2) -0.015(2) 0.0019(19)
C21A 0.030(2) 0.039(3) 0.058(3) -0.011(2) -0.009(2) -0.0061(19)
C22A 0.036(2) 0.028(2) 0.045(2) -0.0066(19) 0.001(2) 0.0000(17)
C23A 0.028(2) 0.031(2) 0.035(2) -0.0012(17) -0.0029(17) 0.0035(17)
C24A 0.022(2) 0.030(2) 0.0247(19) -0.0056(17) -0.0024(15) 0.0034(16)
C25A 0.0207(19) 0.026(2) 0.0281(19) 0.0001(16) 0.0008(16) 0.0009(15)
C26A 0.025(2) 0.026(2) 0.0268(19) -0.0018(16) -0.0012(15) 0.0024(14)
C27A 0.024(2) 0.024(2) 0.0278(19) 0.0034(16) -0.0025(16) -0.0001(15)
C28A 0.027(2) 0.022(2) 0.0302(19) 0.0011(16) -0.0016(16) 0.0000(15)
C29A 0.026(2) 0.032(2) 0.0281(18) -0.0034(16) 0.0007(16) 0.0068(16)
C30A 0.023(2) 0.029(2) 0.0260(18) -0.0026(16) -0.0001(15) 0.0024(15)
C31A 0.024(2) 0.029(2) 0.0289(18) -0.0041(16) -0.0012(16) 0.0044(15)
C32A 0.0202(19) 0.026(2) 0.0273(18) -0.0020(15) -0.0005(15) 0.0022(15)
C33A 0.023(2) 0.029(2) 0.0284(19) -0.0027(16) -0.0019(16) 0.0044(16)
C34A 0.034(2) 0.032(2) 0.038(2) 0.0051(18) -0.0052(18) 0.0024(17)
C35A 0.043(3) 0.039(3) 0.047(3) -0.001(2) -0.015(2) 0.016(2)
C36A 0.027(2) 0.061(3) 0.055(3) -0.005(2) -0.011(2) 0.013(2)
C37A 0.028(2) 0.060(3) 0.050(3) -0.003(2) 0.001(2) -0.009(2)
C38A 0.035(2) 0.035(3) 0.042(2) 0.0041(19) -0.0037(19) 0.0000(18)
O1B 0.0385(18) 0.0454(19) 0.0390(16) 0.0152(14) 0.0042(13) 0.0168(14)
O2B 0.0357(17) 0.0477(19) 0.0416(16) 0.0170(14) 0.0140(13) 0.0083(14)
N1B 0.0229(17) 0.0261(17) 0.0284(16) -0.0003(13) 0.0021(13) 0.0023(12)
N2B 0.0213(17) 0.0238(18) 0.0341(17) 0.0008(14) -0.0018(14) 0.0016(13)
N3B 0.0269(18) 0.0325(19) 0.0339(17) 0.0073(15) 0.0056(14) 0.0052(14)
C1B 0.031(2) 0.027(2) 0.0255(18) -0.0006(15) 0.0013(16) 0.0050(16)
C2B 0.034(2) 0.032(2) 0.035(2) -0.0006(18) 0.0010(18) 0.0028(18)
C3B 0.048(3) 0.030(2) 0.044(3) -0.0068(19) 0.002(2) -0.001(2)
C4B 0.054(3) 0.039(3) 0.046(3) -0.011(2) 0.013(2) 0.014(2)
C5B 0.042(3) 0.043(3) 0.041(2) -0.003(2) 0.013(2) 0.003(2)
C6B 0.029(2) 0.032(2) 0.030(2) 0.0002(17) 0.0052(17) 0.0039(17)
C7B 0.025(2) 0.037(2) 0.029(2) 0.0041(18) 0.0045(16) 0.0023(17)
C8B 0.031(2) 0.045(3) 0.042(2) 0.008(2) 0.0104(19) 0.0033(19)
C9B 0.034(3) 0.038(3) 0.050(3) 0.009(2) 0.003(2) -0.0032(19)
C10B 0.039(3) 0.028(2) 0.044(2) 0.0040(19) 0.000(2) 0.0005(18)
C11B 0.031(3) 0.029(2) 0.034(2) 0.0036(17) 0.0061(17) 0.0035(17)
C12B 0.028(2) 0.027(2) 0.0271(19) 0.0036(17) 0.0014(16) 0.0006(17)
C13B 0.030(2) 0.025(2) 0.0273(18) 0.0026(16) 0.0003(16) 0.0030(16)
C14B 0.032(2) 0.027(2) 0.038(2) 0.0009(17) -0.0022(18) 0.0013(17)
C15B 0.038(2) 0.029(2) 0.036(2) -0.0018(18) 0.0006(19) -0.0073(18)
C16B 0.047(3) 0.024(2) 0.035(2) 0.0001(19) 0.000(2) 0.004(2)
C17B 0.031(2) 0.033(2) 0.033(2) 0.0035(18) -0.0006(18) 0.0082(17)
C18B 0.028(2) 0.027(2) 0.0259(19) 0.0011(16) 0.0030(16) 0.0016(16)
C19B 0.024(2) 0.036(2) 0.028(2) 0.0023(17) 0.0007(16) 0.0045(17)
C20B 0.026(2) 0.041(3) 0.039(2) 0.007(2) -0.0015(18) 0.0071(18)
C21B 0.022(2) 0.055(3) 0.047(3) 0.011(2) -0.0065(19) -0.0027(19)
C22B 0.032(2) 0.040(3) 0.044(2) 0.005(2) -0.0047(19) -0.0064(19)
C23B 0.027(2) 0.035(2) 0.036(2) 0.0025(18) -0.0025(18) 0.0003(18)
C24B 0.026(2) 0.031(2) 0.0262(18) 0.0041(16) 0.0006(16) 0.0026(16)
C25B 0.0228(19) 0.0239(19) 0.0278(18) -0.0013(15) 0.0003(15) 0.0007(14)
C26B 0.027(2) 0.029(2) 0.0275(18) 0.0059(16) 0.0026(15) 0.0030(16)
C27B 0.023(2) 0.031(2) 0.0280(19) 0.0034(16) -0.0004(15) 0.0029(15)
C28B 0.030(2) 0.031(2) 0.0292(19) 0.0001(17) 0.0007(16) 0.0052(17)
C29B 0.025(2) 0.032(2) 0.031(2) 0.0023(17) 0.0012(16) 0.0054(16)
C30B 0.023(2) 0.029(2) 0.0280(19) 0.0012(16) 0.0008(16) 0.0012(15)
C31B 0.025(2) 0.028(2) 0.0273(19) 0.0052(16) 0.0018(16) -0.0006(15)
C32B 0.022(2) 0.022(2) 0.032(2) -0.0012(16) -0.0022(16) 0.0027(15)
C33B 0.024(2) 0.040(3) 0.033(2) 0.0079(18) 0.0052(17) 0.0086(18)
C34B 0.043(3) 0.041(3) 0.039(2) -0.0003(19) 0.003(2) 0.009(2)
C35B 0.055(3) 0.067(4) 0.049(3) 0.001(3) 0.011(2) 0.032(3)
C36B 0.034(3) 0.082(4) 0.065(3) 0.025(3) 0.018(3) 0.021(3)
C37B 0.026(3) 0.075(4) 0.085(4) 0.026(3) 0.000(3) -0.008(2)
C38B 0.036(3) 0.047(3) 0.063(3) 0.004(2) 0.005(2) -0.002(2)
O1C 0.0364(17) 0.0430(18) 0.0386(16) -0.0147(14) -0.0038(13) 0.0150(14)
O2C 0.0323(16) 0.0350(16) 0.0395(15) -0.0098(13) -0.0101(13) 0.0045(12)
N1C 0.0222(18) 0.0280(18) 0.0297(17) -0.0046(14) -0.0041(14) 0.0030(13)
N2C 0.0219(18) 0.0259(18) 0.0315(17) -0.0033(14) 0.0005(14) 0.0009(14)
N3C 0.0237(17) 0.036(2) 0.0311(16) -0.0080(15) -0.0068(14) 0.0084(14)
C1C 0.024(2) 0.027(2) 0.0294(19) -0.0001(16) -0.0002(16) 0.0039(15)
C2C 0.031(2) 0.034(2) 0.033(2) -0.0015(18) 0.0013(17) 0.0031(17)
C3C 0.043(3) 0.032(3) 0.045(3) 0.0060(19) 0.000(2) 0.002(2)
C4C 0.047(3) 0.046(3) 0.043(3) 0.012(2) -0.007(2) 0.011(2)
C5C 0.032(2) 0.044(3) 0.037(2) 0.0023(19) -0.0092(18) 0.0042(19)
C6C 0.028(2) 0.036(2) 0.0256(19) -0.0001(17) -0.0028(16) 0.0042(17)
C7C 0.024(2) 0.033(2) 0.028(2) -0.0044(17) -0.0038(16) 0.0039(16)
C8C 0.030(2) 0.043(3) 0.043(2) -0.005(2) -0.007(2) 0.0014(19)
C9C 0.037(3) 0.034(3) 0.052(3) -0.014(2) -0.006(2) -0.0022(19)
C10C 0.037(2) 0.031(2) 0.047(2) -0.006(2) 0.000(2) 0.0017(18)
C11C 0.031(2) 0.030(2) 0.034(2) -0.0045(17) -0.0035(17) 0.0060(17)
C12C 0.021(2) 0.030(2) 0.0273(19) -0.0052(17) -0.0016(16) -0.0015(16)
C13C 0.029(2) 0.024(2) 0.0238(18) -0.0045(15) -0.0016(16) 0.0040(16)
C14C 0.031(2) 0.029(2) 0.036(2) 0.0011(18) 0.0019(18) 0.0020(17)
C15C 0.042(3) 0.028(2) 0.038(2) 0.0003(18) -0.002(2) -0.0045(19)
C16C 0.049(3) 0.028(2) 0.030(2) -0.0009(18) -0.001(2) 0.0028(19)
C17C 0.035(2) 0.036(2) 0.028(2) -0.0044(18) -0.0001(17) 0.0092(18)
C18C 0.029(2) 0.030(2) 0.0229(19) -0.0042(16) -0.0013(17) 0.0052(17)
C19C 0.025(2) 0.037(2) 0.0255(18) -0.0059(17) -0.0010(16) 0.0029(17)
C20C 0.027(2) 0.047(3) 0.038(2) -0.009(2) 0.0009(18) 0.0098(19)
C21C 0.021(2) 0.057(3) 0.044(3) -0.012(2) 0.0026(19) -0.003(2)
C22C 0.030(2) 0.042(3) 0.041(2) -0.008(2) 0.0008(19) -0.0060(19)
C23C 0.029(2) 0.033(2) 0.032(2) -0.0034(17) 0.0016(17) 0.0009(16)
C24C 0.022(2) 0.033(2) 0.0275(19) -0.0040(17) 0.0001(16) 0.0028(16)
C25C 0.0227(19) 0.027(2) 0.0246(17) 0.0009(15) -0.0035(15) 0.0010(15)
C26C 0.028(2) 0.031(2) 0.0254(18) -0.0057(16) -0.0025(16) 0.0043(16)
C27C 0.022(2) 0.031(2) 0.0279(19) -0.0015(16) 0.0000(15) 0.0032(15)
C28C 0.026(2) 0.035(2) 0.0291(19) -0.0034(17) -0.0029(16) 0.0065(16)
C29C 0.026(2) 0.031(2) 0.0288(19) -0.0022(17) -0.0032(16) 0.0043(16)
C30C 0.026(2) 0.026(2) 0.0239(17) -0.0024(15) -0.0016(15) -0.0003(15)
C31C 0.027(2) 0.024(2) 0.0269(18) -0.0037(15) 0.0000(15) -0.0006(15)
C32C 0.024(2) 0.023(2) 0.0283(19) 0.0002(15) 0.0017(15) 0.0011(15)
C33C 0.023(2) 0.034(2) 0.0287(19) -0.0012(16) -0.0036(16) 0.0050(16)
C34C 0.030(2) 0.035(2) 0.036(2) 0.0034(18) -0.0056(17) 0.0003(17)
C35C 0.042(3) 0.040(3) 0.046(2) 0.002(2) -0.010(2) 0.014(2)
C36C 0.025(2) 0.067(4) 0.050(3) -0.011(2) -0.006(2) 0.014(2)
C37C 0.030(3) 0.059(3) 0.048(3) -0.003(2) -0.004(2) -0.008(2)
C38C 0.033(2) 0.034(3) 0.041(2) 0.002(2) -0.001(2) -0.0016(19)

loop_
_atom_type_symbol
_atom_type_description
_atom_type_scat_dispersion_real
_atom_type_scat_dispersion_imag
_atom_type_scat_source
C C 0.0181 0.0091 'International Tables Vol C Tables 4.2.6.8 and 6.1.1.4'
H H 0.0000 0.0000 'International Tables Vol C Tables 4.2.6.8 and 6.1.1.4'
N N 0.0311 0.0180 'International Tables Vol C Tables 4.2.6.8 and 6.1.1.4'
O O 0.0492 0.0322 'International Tables Vol C Tables 4.2.6.8 and 6.1.1.4'

loop_
_geom_angle_atom_site_label_1
_geom_angle_atom_site_label_2
_geom_angle_atom_site_label_3
_geom_angle
_geom_angle_site_symmetry_1
_geom_angle_site_symmetry_3
_geom_angle_publ_flag
C1 N1 C12 108.5(3) . . ?
C1 N1 C25 125.7(3) . . ?
C12 N1 C25 125.6(4) . . ?
C13 N2 C32 127.1(3) . . ?
C24 N2 C13 108.6(3) . . ?
C24 N2 C32 124.1(3) . . ?
C28 N3 C33 125.0(3) . . ?
C29 N3 C28 111.8(3) . . ?
C29 N3 C33 123.0(3) . . ?
N1 C1 C6 108.1(4) . . ?
C2 C1 N1 129.6(4) . . ?
C2 C1 C6 122.3(4) . . ?
C3 C2 C1 117.6(4) . . ?
C2 C3 C4 121.5(4) . . ?
C5 C4 C3 120.5(4) . . ?
C4 C5 C6 119.7(5) . . ?
C1 C6 C7 107.7(4) . . ?
C5 C6 C1 118.3(4) . . ?
C5 C6 C7 133.9(4) . . ?
C8 C7 C6 133.7(4) . . ?
C8 C7 C12 119.7(4) . . ?
C12 C7 C6 106.5(3) . . ?
C9 C8 C7 118.9(4) . . ?
C8 C9 C10 121.1(5) . . ?
C11 C10 C9 120.9(5) . . ?
C12 C11 C10 117.9(4) . . ?
N1 C12 C7 109.0(4) . . ?
C11 C12 N1 129.4(4) . . ?
C11 C12 C7 121.4(4) . . ?
N2 C13 C18 108.6(4) . . ?
C14 C13 N2 129.4(4) . . ?
C14 C13 C18 121.9(4) . . ?
C15 C14 C13 117.4(4) . . ?
C14 C15 C16 121.2(4) . . ?
C17 C16 C15 121.4(4) . . ?
C16 C17 C18 118.8(4) . . ?
C13 C18 C19 107.1(3) . . ?
C17 C18 C13 119.3(4) . . ?
C17 C18 C19 133.6(4) . . ?
C20 C19 C18 133.6(4) . . ?
C20 C19 C24 119.0(4) . . ?
C24 C19 C18 107.4(3) . . ?
C21 C20 C19 119.1(4) . . ?
C20 C21 C22 120.8(4) . . ?
C23 C22 C21 121.5(4) . . ?
C22 C23 C24 117.5(4) . . ?
N2 C24 C19 108.4(3) . . ?
C23 C24 N2 129.4(4) . . ?
C23 C24 C19 122.1(4) . . ?
C26 C25 N1 118.2(4) . . ?
C26 C25 C32 120.7(4) . . ?
C32 C25 N1 121.1(4) . . ?
C27 C26 C25 117.9(4) . . ?
C26 C27 C28 130.1(4) . . ?
C26 C27 C30 120.9(4) . . ?
C30 C27 C28 109.0(3) . . ?
O1 C28 N3 124.9(4) . . ?
O1 C28 C27 129.5(4) . . ?
N3 C28 C27 105.6(3) . . ?
O2 C29 N3 124.9(4) . . ?
O2 C29 C30 129.5(4) . . ?
N3 C29 C30 105.6(3) . . ?
C27 C30 C29 108.0(3) . . ?
C31 C30 C27 122.9(4) . . ?
C31 C30 C29 129.1(4) . . ?
C30 C31 C32 117.2(4) . . ?
C25 C32 N2 121.7(4) . . ?
C31 C32 N2 118.0(3) . . ?
C31 C32 C25 120.4(4) . . ?
C34 C33 N3 119.6(4) . . ?
C34 C33 C38 121.4(4) . . ?
C38 C33 N3 119.0(4) . . ?
C33 C34 C35 119.0(5) . . ?
C34 C35 C36 119.7(5) . . ?
C37 C36 C35 121.4(5) . . ?
C36 C37 C38 119.0(6) . . ?
C33 C38 C37 119.6(5) . . ?
C1A N1A C25A 125.1(3) . . ?
C12A N1A C1A 108.3(3) . . ?
C12A N1A C25A 126.3(3) . . ?
C13A N2A C32A 126.5(3) . . ?
C24A N2A C13A 108.6(3) . . ?
C24A N2A C32A 124.8(3) . . ?
C28A N3A C33A 124.6(3) . . ?
C29A N3A C28A 111.8(3) . . ?
C29A N3A C33A 123.5(3) . . ?
N1A C1A C6A 108.7(4) . . ?
C2A C1A N1A 130.0(4) . . ?
C2A C1A C6A 121.2(4) . . ?
C3A C2A C1A 117.7(4) . . ?
C2A C3A C4A 121.6(4) . . ?
C5A C4A C3A 120.5(4) . . ?
C4A C5A C6A 119.8(4) . . ?
C1A C6A C7A 107.0(4) . . ?
C5A C6A C1A 119.2(4) . . ?
C5A C6A C7A 133.9(4) . . ?
C8A C7A C6A 133.5(4) . . ?
C8A C7A C12A 119.3(4) . . ?
C12A C7A C6A 107.1(4) . . ?
C9A C8A C7A 119.7(4) . . ?
C8A C9A C10A 120.2(4) . . ?
C11A C10A C9A 121.5(4) . . ?
C12A C11A C10A 117.5(4) . . ?
N1A C12A C7A 108.8(4) . . ?
C11A C12A N1A 129.3(4) . . ?
C11A C12A C7A 121.8(4) . . ?
N2A C13A C18A 108.2(4) . . ?
C14A C13A N2A 129.9(4) . . ?
C14A C13A C18A 121.8(4) . . ?
C15A C14A C13A 117.5(4) . . ?
C14A C15A C16A 121.6(5) . . ?
C17A C16A C15A 120.8(4) . . ?
C16A C17A C18A 119.1(4) . . ?
C13A C18A C19A 107.4(4) . . ?
C17A C18A C13A 119.1(4) . . ?
C17A C18A C19A 133.5(4) . . ?
C20A C19A C18A 133.8(4) . . ?
C20A C19A C24A 119.3(4) . . ?
C24A C19A C18A 106.9(3) . . ?
C21A C20A C19A 118.9(4) . . ?
C20A C21A C22A 121.1(4) . . ?
C23A C22A C21A 121.1(4) . . ?
C22A C23A C24A 117.7(4) . . ?
N2A C24A C19A 108.9(4) . . ?
C23A C24A N2A 129.3(4) . . ?
C23A C24A C19A 121.8(4) . . ?
C26A C25A N1A 117.8(4) . . ?
C26A C25A C32A 120.6(4) . . ?
C32A C25A N1A 121.6(3) . . ?
C27A C26A C25A 117.9(4) . . ?
C26A C27A C28A 129.5(4) . . ?
C26A C27A C30A 121.4(4) . . ?
C30A C27A C28A 109.1(4) . . ?
O1A C28A N3A 124.8(4) . . ?
O1A C28A C27A 129.9(4) . . ?
N3A C28A C27A 105.3(3) . . ?
O2A C29A N3A 124.9(4) . . ?
O2A C29A C30A 129.5(4) . . ?
N3A C29A C30A 105.6(3) . . ?
C27A C30A C29A 108.2(3) . . ?
C31A C30A C27A 122.1(4) . . ?
C31A C30A C29A 129.7(4) . . ?
C30A C31A C32A 117.5(4) . . ?
C25A C32A N2A 121.4(3) . . ?
C31A C32A N2A 118.2(3) . . ?
C31A C32A C25A 120.4(4) . . ?
C34A C33A N3A 119.7(4) . . ?
C34A C33A C38A 120.8(4) . . ?
C38A C33A N3A 119.4(4) . . ?
C33A C34A C35A 119.3(4) . . ?
C36A C35A C34A 120.3(4) . . ?
C37A C36A C35A 119.9(4) . . ?
C36A C37A C38A 120.4(5) . . ?
C33A C38A C37A 119.3(5) . . ?
C1B N1B C12B 108.5(3) . . ?
C1B N1B C25B 127.2(3) . . ?
C12B N1B C25B 124.1(3) . . ?
C13B N2B C24B 108.3(3) . . ?
C13B N2B C32B 125.1(3) . . ?
C24B N2B C32B 126.4(3) . . ?
C28B N3B C33B 122.7(3) . . ?
C29B N3B C28B 112.4(3) . . ?
C29B N3B C33B 124.7(3) . . ?
N1B C1B C6B 108.9(4) . . ?
C2B C1B N1B 129.5(4) . . ?
C2B C1B C6B 121.5(4) . . ?
C1B C2B C3B 117.7(4) . . ?
C2B C3B C4B 121.3(4) . . ?
C5B C4B C3B 120.6(4) . . ?
C4B C5B C6B 118.6(4) . . ?
C1B C6B C7B 106.9(4) . . ?
C5B C6B C1B 120.2(4) . . ?
C5B C6B C7B 132.9(4) . . ?
C8B C7B C6B 133.5(4) . . ?
C8B C7B C12B 119.2(4) . . ?
C12B C7B C6B 107.2(4) . . ?
C7B C8B C9B 119.1(4) . . ?
C10B C9B C8B 120.5(4) . . ?
C11B C10B C9B 121.7(4) . . ?
C10B C11B C12B 117.5(4) . . ?
N1B C12B C7B 108.4(4) . . ?
C11B C12B N1B 129.6(4) . . ?
C11B C12B C7B 122.0(4) . . ?
N2B C13B C18B 108.5(4) . . ?
C14B C13B N2B 129.6(4) . . ?
C14B C13B C18B 121.9(4) . . ?
C13B C14B C15B 117.4(4) . . ?
C16B C15B C14B 122.0(4) . . ?
C15B C16B C17B 120.5(4) . . ?
C16B C17B C18B 118.7(4) . . ?
C13B C18B C17B 119.5(4) . . ?
C13B C18B C19B 107.3(4) . . ?
C17B C18B C19B 133.2(4) . . ?
C20B C19B C18B 133.4(4) . . ?
C20B C19B C24B 119.5(4) . . ?
C24B C19B C18B 107.0(4) . . ?
C21B C20B C19B 118.8(4) . . ?
C20B C21B C22B 120.3(4) . . ?
C23B C22B C21B 122.0(5) . . ?
C24B C23B C22B 116.6(4) . . ?
C19B C24B N2B 108.8(4) . . ?
C23B C24B N2B 128.3(4) . . ?
C23B C24B C19B 122.8(4) . . ?
N1B C25B C32B 121.4(3) . . ?
C26B C25B N1B 118.2(3) . . ?
C26B C25B C32B 120.4(4) . . ?
C27B C26B C25B 118.2(4) . . ?
C26B C27B C28B 129.9(4) . . ?
C26B C27B C30B 121.6(4) . . ?
C30B C27B C28B 108.5(3) . . ?
O1B C28B N3B 124.9(4) . . ?
O1B C28B C27B 129.6(4) . . ?
N3B C28B C27B 105.4(3) . . ?
O2B C29B N3B 125.7(4) . . ?
O2B C29B C30B 129.0(4) . . ?
N3B C29B C30B 105.3(3) . . ?
C27B C30B C29B 108.4(3) . . ?
C31B C30B C27B 121.6(4) . . ?
C31B C30B C29B 130.0(4) . . ?
C30B C31B C32B 117.8(4) . . ?
N2B C32B C25B 121.1(4) . . ?
C31B C32B N2B 118.6(4) . . ?
C31B C32B C25B 120.3(4) . . ?
C34B C33B N3B 119.6(4) . . ?
C34B C33B C38B 121.7(4) . . ?
C38B C33B N3B 118.6(4) . . ?
C33B C34B C35B 118.8(5) . . ?
C36B C35B C34B 119.9(5) . . ?
C37B C36B C35B 120.6(5) . . ?
C36B C37B C38B 119.9(5) . . ?
C33B C38B C37B 119.0(5) . . ?
C1C N1C C12C 108.5(3) . . ?
C1C N1C C25C 126.9(3) . . ?
C12C N1C C25C 124.5(3) . . ?
C13C N2C C24C 108.5(3) . . ?
C13C N2C C32C 125.2(3) . . ?
C24C N2C C32C 126.2(3) . . ?
C28C N3C C33C 122.8(3) . . ?
C29C N3C C28C 112.2(3) . . ?
C29C N3C C33C 124.8(3) . . ?
N1C C1C C6C 108.8(4) . . ?
C2C C1C N1C 129.1(4) . . ?
C2C C1C C6C 122.0(4) . . ?
C1C C2C C3C 117.3(4) . . ?
C2C C3C C4C 121.2(4) . . ?
C5C C4C C3C 121.0(4) . . ?
C4C C5C C6C 118.7(4) . . ?
C1C C6C C7C 106.9(3) . . ?
C5C C6C C1C 119.7(4) . . ?
C5C C6C C7C 133.4(4) . . ?
C8C C7C C6C 133.6(4) . . ?
C8C C7C C12C 118.8(4) . . ?
C12C C7C C6C 107.5(4) . . ?
C9C C8C C7C 119.3(4) . . ?
C8C C9C C10C 120.9(4) . . ?
C9C C10C C11C 121.6(4) . . ?
C10C C11C C12C 116.9(4) . . ?
C7C C12C N1C 108.2(4) . . ?
C11C C12C N1C 129.1(4) . . ?
C11C C12C C7C 122.6(4) . . ?
C14C C13C N2C 129.8(4) . . ?
C14C C13C C18C 120.9(4) . . ?
C18C C13C N2C 109.3(4) . . ?
C15C C14C C13C 118.0(4) . . ?
C14C C15C C16C 121.3(4) . . ?
C17C C16C C15C 120.7(4) . . ?
C16C C17C C18C 118.6(4) . . ?
C13C C18C C19C 106.5(4) . . ?
C17C C18C C13C 120.5(4) . . ?
C17C C18C C19C 133.0(4) . . ?
C20C C19C C18C 133.2(4) . . ?
C20C C19C C24C 119.5(4) . . ?
C24C C19C C18C 107.2(4) . . ?
C21C C20C C19C 119.0(4) . . ?
C20C C21C C22C 120.5(4) . . ?
C23C C22C C21C 121.8(5) . . ?
C22C C23C C24C 117.4(4) . . ?
N2C C24C C19C 108.5(4) . . ?
C23C C24C N2C 129.6(4) . . ?
C23C C24C C19C 121.8(4) . . ?
N1C C25C C32C 121.3(3) . . ?
C26C C25C N1C 118.6(3) . . ?
C26C C25C C32C 120.2(3) . . ?
C27C C26C C25C 118.2(4) . . ?
C26C C27C C28C 130.5(4) . . ?
C26C C27C C30C 121.2(4) . . ?
C30C C27C C28C 108.2(3) . . ?
O1C C28C N3C 125.1(4) . . ?
O1C C28C C27C 129.5(4) . . ?
N3C C28C C27C 105.4(3) . . ?
O2C C29C N3C 125.3(4) . . ?
O2C C29C C30C 129.3(4) . . ?
N3C C29C C30C 105.4(3) . . ?
C27C C30C C29C 108.7(3) . . ?
C31C C30C C27C 121.6(4) . . ?
C31C C30C C29C 129.7(4) . . ?
C30C C31C C32C 118.0(4) . . ?
C25C C32C N2C 121.6(3) . . ?
C31C C32C N2C 117.7(3) . . ?
C31C C32C C25C 120.7(4) . . ?
C34C C33C N3C 119.8(4) . . ?
C34C C33C C38C 121.2(4) . . ?
C38C C33C N3C 119.0(4) . . ?
C33C C34C C35C 119.4(4) . . ?
C36C C35C C34C 119.8(5) . . ?
C35C C36C C37C 121.2(5) . . ?
C38C C37C C36C 119.4(5) . . ?
C37C C38C C33C 119.0(5) . . ?

loop_
_geom_bond_atom_site_label_1
_geom_bond_atom_site_label_2
_geom_bond_distance
_geom_bond_site_symmetry_2
_geom_bond_publ_flag
O1 C28 1.208(5) . ?
O2 C29 1.208(5) . ?
N1 C1 1.396(5) . ?
N1 C12 1.401(5) . ?
N1 C25 1.416(5) . ?
N2 C13 1.405(5) . ?
N2 C24 1.403(5) . ?
N2 C32 1.416(5) . ?
N3 C28 1.404(5) . ?
N3 C29 1.402(5) . ?
N3 C33 1.433(5) . ?
C1 C2 1.386(6) . ?
C1 C6 1.415(6) . ?
C2 C3 1.384(6) . ?
C3 C4 1.402(7) . ?
C4 C5 1.376(7) . ?
C5 C6 1.405(6) . ?
C6 C7 1.438(6) . ?
C7 C8 1.385(6) . ?
C7 C12 1.410(6) . ?
C8 C9 1.383(8) . ?
C9 C10 1.394(8) . ?
C10 C11 1.387(7) . ?
C11 C12 1.387(6) . ?
C13 C14 1.389(6) . ?
C13 C18 1.408(6) . ?
C14 C15 1.382(7) . ?
C15 C16 1.396(7) . ?
C16 C17 1.370(7) . ?
C17 C18 1.396(6) . ?
C18 C19 1.446(6) . ?
C19 C20 1.399(6) . ?
C19 C24 1.408(6) . ?
C20 C21 1.386(7) . ?
C21 C22 1.393(7) . ?
C22 C23 1.385(6) . ?
C23 C24 1.389(6) . ?
C25 C26 1.404(6) . ?
C25 C32 1.407(6) . ?
C26 C27 1.380(6) . ?
C27 C28 1.478(6) . ?
C27 C30 1.381(5) . ?
C29 C30 1.492(6) . ?
C30 C31 1.374(6) . ?
C31 C32 1.407(5) . ?
C33 C34 1.383(7) . ?
C33 C38 1.391(7) . ?
C34 C35 1.389(7) . ?
C35 C36 1.389(10) . ?
C36 C37 1.381(10) . ?
C37 C38 1.391(8) . ?
O1A C28A 1.209(5) . ?
O2A C29A 1.208(5) . ?
N1A C1A 1.400(5) . ?
N1A C12A 1.399(5) . ?
N1A C25A 1.416(5) . ?
N2A C13A 1.404(5) . ?
N2A C24A 1.397(5) . ?
N2A C32A 1.416(5) . ?
N3A C28A 1.412(5) . ?
N3A C29A 1.400(5) . ?
N3A C33A 1.429(5) . ?
C1A C2A 1.398(6) . ?
C1A C6A 1.416(6) . ?
C2A C3A 1.380(6) . ?
C3A C4A 1.406(7) . ?
C4A C5A 1.368(7) . ?
C5A C6A 1.397(6) . ?
C6A C7A 1.440(6) . ?
C7A C8A 1.387(6) . ?
C7A C12A 1.412(6) . ?
C8A C9A 1.378(7) . ?
C9A C10A 1.404(7) . ?
C10A C11A 1.386(6) . ?
C11A C12A 1.386(6) . ?
C13A C14A 1.394(6) . ?
C13A C18A 1.409(6) . ?
C14A C15A 1.380(7) . ?
C15A C16A 1.393(7) . ?
C16A C17A 1.381(7) . ?
C17A C18A 1.397(6) . ?
C18A C19A 1.445(6) . ?
C19A C20A 1.397(6) . ?
C19A C24A 1.404(6) . ?
C20A C21A 1.376(7) . ?
C21A C22A 1.396(7) . ?
C22A C23A 1.381(6) . ?
C23A C24A 1.391(6) . ?
C25A C26A 1.398(6) . ?
C25A C32A 1.410(5) . ?
C26A C27A 1.375(6) . ?
C27A C28A 1.477(6) . ?
C27A C30A 1.381(6) . ?
C29A C30A 1.490(5) . ?
C30A C31A 1.379(6) . ?
C31A C32A 1.401(5) . ?
C33A C34A 1.374(6) . ?
C33A C38A 1.385(6) . ?
C34A C35A 1.391(6) . ?
C35A C36A 1.383(8) . ?
C36A C37A 1.373(8) . ?
C37A C38A 1.388(7) . ?
O1B C28B 1.205(5) . ?
O2B C29B 1.202(5) . ?
N1B C1B 1.402(5) . ?
N1B C12B 1.403(5) . ?
N1B C25B 1.415(5) . ?
N2B C13B 1.402(5) . ?
N2B C24B 1.404(5) . ?
N2B C32B 1.410(5) . ?
N3B C28B 1.410(5) . ?
N3B C29B 1.396(5) . ?
N3B C33B 1.442(5) . ?
C1B C2B 1.386(6) . ?
C1B C6B 1.403(6) . ?
C2B C3B 1.387(7) . ?
C3B C4B 1.401(7) . ?
C4B C5B 1.384(8) . ?
C5B C6B 1.391(6) . ?
C6B C7B 1.453(6) . ?
C7B C8B 1.390(6) . ?
C7B C12B 1.408(6) . ?
C8B C9B 1.392(7) . ?
C9B C10B 1.388(7) . ?
C10B C11B 1.386(6) . ?
C11B C12B 1.387(6) . ?
C13B C14B 1.387(6) . ?
C13B C18B 1.403(6) . ?
C14B C15B 1.391(6) . ?
C15B C16B 1.385(7) . ?
C16B C17B 1.390(7) . ?
C17B C18B 1.404(6) . ?
C18B C19B 1.449(6) . ?
C19B C20B 1.394(6) . ?
C19B C24B 1.400(6) . ?
C20B C21B 1.389(7) . ?
C21B C22B 1.398(7) . ?
C22B C23B 1.391(6) . ?
C23B C24B 1.385(6) . ?
C25B C26B 1.396(5) . ?
C25B C32B 1.416(6) . ?
C26B C27B 1.375(6) . ?
C27B C28B 1.482(6) . ?
C27B C30B 1.390(5) . ?
C29B C30B 1.493(6) . ?
C30B C31B 1.378(6) . ?
C31B C32B 1.405(6) . ?
C33B C34B 1.374(7) . ?
C33B C38B 1.381(7) . ?
C34B C35B 1.395(7) . ?
C35B C36B 1.381(9) . ?
C36B C37B 1.380(9) . ?
C37B C38B 1.390(8) . ?
O1C C28C 1.206(5) . ?
O2C C29C 1.206(5) . ?
N1C C1C 1.399(5) . ?
N1C C12C 1.412(5) . ?
N1C C25C 1.414(5) . ?
N2C C13C 1.398(5) . ?
N2C C24C 1.403(5) . ?
N2C C32C 1.420(5) . ?
N3C C28C 1.409(5) . ?
N3C C29C 1.398(5) . ?
N3C C33C 1.438(5) . ?
C1C C2C 1.386(6) . ?
C1C C6C 1.407(6) . ?
C2C C3C 1.394(6) . ?
C3C C4C 1.398(7) . ?
C4C C5C 1.385(7) . ?
C5C C6C 1.394(6) . ?
C6C C7C 1.448(6) . ?
C7C C8C 1.390(6) . ?
C7C C12C 1.405(6) . ?
C8C C9C 1.384(7) . ?
C9C C10C 1.386(7) . ?
C10C C11C 1.390(6) . ?
C11C C12C 1.390(6) . ?
C13C C14C 1.397(6) . ?
C13C C18C 1.398(6) . ?
C14C C15C 1.387(6) . ?
C15C C16C 1.392(7) . ?
C16C C17C 1.387(7) . ?
C17C C18C 1.391(6) . ?
C18C C19C 1.461(6) . ?
C19C C20C 1.394(6) . ?
C19C C24C 1.403(6) . ?
C20C C21C 1.381(7) . ?
C21C C22C 1.398(7) . ?
C22C C23C 1.379(6) . ?
C23C C24C 1.391(6) . ?
C25C C26C 1.394(6) . ?
C25C C32C 1.417(5) . ?
C26C C27C 1.382(6) . ?
C27C C28C 1.483(6) . ?
C27C C30C 1.391(5) . ?
C29C C30C 1.483(6) . ?
C30C C31C 1.378(6) . ?
C31C C32C 1.389(6) . ?
C33C C34C 1.379(6) . ?
C33C C38C 1.386(6) . ?
C34C C35C 1.382(6) . ?
C35C C36C 1.365(8) . ?
C36C C37C 1.389(8) . ?
C37C C38C 1.383(7) . ?
